data_8100497
loop_
_publ_author_name
'Preishuber-Pfl\"ugl, Helga'
'Klepp, O. Kurt'

_publ_section_title
;
Crystal structure of tetrasodium tetraselenidosilicate(IV), Na~4~SiSe~4~
;
_journal_issue 4
_journal_name_full 'Zeitschrift f\"ur Kristallographie - New Crystal Structures'
_journal_page_first 383
_journal_page_last 384
_journal_volume 218
_journal_year 2003
_chemical_formula_moiety 'Na4 Se4 Si'
_chemical_formula_structural 'Na4 Si Se4'
_chemical_formula_sum 'Na4 Se4 Si'
_chemical_formula_weight 435.88
_space_group_IT_number 62
_symmetry_cell_setting orthorhombic
_symmetry_Int_Tables_number 62
_symmetry_space_group_name_Hall '-P 2ac 2n'
_symmetry_space_group_name_H-M 'P n m a'
_cell_angle_alpha 90
_cell_angle_beta 90
_cell_angle_gamma 90
_cell_formula_units_Z 4
_cell_length_a 14.182(5)
_cell_length_b 9.208(3)
_cell_length_c 7.122(3)
_cell_measurement_temperature 294(1)
_cell_volume 930.1(5)
_exptl_crystal_density_diffrn 3.113
_cod_original_formula_sum 'Na4 Se4 Si1'
_cod_database_code 8100497

loop_
_symmetry_equiv_pos_as_xyz
x,y,z
-x,-y,-z
-x+1/2,y+1/2,z+1/2
x+1/2,-y+1/2,-z+1/2
x,-y+1/2,z
-x,y+1/2,-z
-x+1/2,-y,z+1/2
x+1/2,y,-z+1/2

loop_
_atom_site_label
_atom_site_type_symbol
_atom_site_fract_x
_atom_site_fract_y
_atom_site_fract_z
_atom_site_U_iso_or_equiv
_atom_site_adp_type
_atom_site_occupancy
_atom_site_symmetry_multiplicity
_atom_site_Wyckoff_symbol
_atom_site_calc_flag
_atom_site_refinement_flags
_atom_site_disorder_assembly
_atom_site_disorder_group
Na1 Na 0.0000 0.0000 0.0000 0.096(9) Uani 1.00 4 a d S . .
Na2 Na 0.4546(9) 0.2500 -0.007(3) 0.048(6) Uani 1.00 4 c d S . .
Na3 Na 0.2678(6) 0.9473(12) 0.140(2) 0.043(3) Uani 1.00 8 d d . . .
Si1 Si 0.1649(6) 0.2500 0.219(2) 0.025(3) Uani 1.00 4 c d S . .
Se1 Se 0.0955(2) 0.4497(3) 0.3405(4) 0.0305(6) Uani 1.00 8 d d . . .
Se2 Se 0.3174(2) 0.2500 0.3157(8) 0.0391(13) Uani 1.00 4 d d S . .
Se3 Se 0.1410(3) 0.2500 -0.0931(6) 0.0389(11) Uani 1.00 4 d d S . .

loop_
_atom_site_aniso_label
_atom_site_aniso_U_11
_atom_site_aniso_U_22
_atom_site_aniso_U_33
_atom_site_aniso_U_12
_atom_site_aniso_U_13
_atom_site_aniso_U_23
Na1 0.14(2) 0.10(2) 0.048(12) -0.07(2) -0.047(13) 0.034(12)
Na2 0.016(7) 0.045(11) 0.08(2) 0.0000 -0.004(8) 0.0000
Na3 0.036(5) 0.044(6) 0.049(7) 0.011(6) 0.007(5) -0.022(8)
Si1 0.022(4) 0.016(5) 0.037(7) 0.0000 0.002(5) 0.0000
Se1 0.0259(10) 0.0333(13) 0.0323(13) 0.002(1) -0.000(2) -0.003(2)
Se2 0.018(2) 0.043(3) 0.057(3) 0.0000 -0.002(2) 0.0000
Se3 0.048(2) 0.040(2) 0.028(2) 0.0000 0.008(2) 0.0000

loop_
_geom_bond_atom_site_label_1
_geom_bond_site_symmetry_1
_geom_bond_atom_site_label_2
_geom_bond_site_symmetry_2
_geom_bond_distance
_geom_bond_publ_flag
Si1 . Se1 . 2.259(6) yes
Si1 . Se2 . 2.27(1) yes
Si1 . Se3 . 2.247(12) yes

loop_
_cod_related_entry_id
_cod_related_entry_database
_cod_related_entry_code
1 ChemSpider 30653815
